data_7020220
loop_
_publ_author_name
'Sun, Wen-Hua'
'Song, Shengju'
'Li, Baixiang'
'Redshaw, Carl'
'Hao, Xiang'
'Li, Yue-Sheng'
'Wang, Fosong'

_publ_section_title
;
 Ethylene polymerization by 2-iminopyridylnickel halide complexes:
 synthesis, characterization and catalytic influence of the benzhydryl
 group.
;
_journal_issue 39
_journal_name_full 'Dalton transactions (Cambridge, England : 2003)'
_journal_page_first 11999
_journal_page_last 12010
_journal_paper_doi 10.1039/c2dt30989k
_journal_volume 41
_journal_year 2012
_chemical_formula_sum 'C82 H76 Cl4 N4 Ni2 O2'
_chemical_formula_weight 1409.36
_chemical_name_systematic
;
?
;
_space_group_IT_number 2
_symmetry_cell_setting triclinic
_symmetry_space_group_name_Hall '-P 1'
_symmetry_space_group_name_H-M 'P -1'
_atom_sites_solution_hydrogens geom
_atom_sites_solution_primary direct
_atom_sites_solution_secondary difmap
_audit_creation_method SHELXL-97
_cell_angle_alpha 103.16(3)
_cell_angle_beta 109.38(3)
_cell_angle_gamma 111.43(3)
_cell_formula_units_Z 3
_cell_length_a 18.912(4)
_cell_length_b 20.045(4)
_cell_length_c 22.057(4)
_cell_measurement_reflns_used 54230
_cell_measurement_temperature 173(2)
_cell_measurement_theta_max 25.34
_cell_measurement_theta_min 1.07
_cell_volume 6738(4)
_computing_cell_refinement 'CrystalClear (Rigaku Inc., 2007)'
_computing_data_collection 'CrystalClear (Rigaku Inc., 2007)'
_computing_data_reduction 'CrystalClear (Rigaku Inc., 2007)'
_computing_molecular_graphics 'XP in Siemens SHELXTL (Sheldrick, 1994)'
_computing_publication_material 'SHELX97 (Sheldrick, 1997)'
_computing_structure_refinement 'SHELXL-97 (Sheldrick, 1997)'
_computing_structure_solution 'SHELXS-97 (Sheldrick, 1990)'
_diffrn_ambient_temperature 173(2)
_diffrn_measured_fraction_theta_full 0.993
_diffrn_measured_fraction_theta_max 0.993
_diffrn_measurement_device_type 'Saturn724+ CCD'
_diffrn_measurement_method '\w scans at fixed \c = 45\%'
_diffrn_radiation_monochromator graphite
_diffrn_radiation_source 'sealed tube'
_diffrn_radiation_type MoK\a
_diffrn_radiation_wavelength 0.71073
_diffrn_reflns_av_R_equivalents 0.0615
_diffrn_reflns_av_sigmaI/netI 0.0960
_diffrn_reflns_limit_h_max 22
_diffrn_reflns_limit_h_min -22
_diffrn_reflns_limit_k_max 24
_diffrn_reflns_limit_k_min -22
_diffrn_reflns_limit_l_max 25
_diffrn_reflns_limit_l_min -26
_diffrn_reflns_number 54230
_diffrn_reflns_theta_full 25.34
_diffrn_reflns_theta_max 25.34
_diffrn_reflns_theta_min 1.07
_diffrn_standards_decay_% none
_diffrn_standards_interval_count none
_diffrn_standards_interval_time none
_diffrn_standards_number none
_exptl_absorpt_coefficient_mu 0.578
_exptl_absorpt_correction_T_max 0.9552
_exptl_absorpt_correction_T_min 0.9031
_exptl_absorpt_correction_type empirical
_exptl_absorpt_process_details 'SADABS (Sheldrick, 1996)'
_exptl_crystal_colour yellow
_exptl_crystal_density_diffrn 1.042
_exptl_crystal_density_method 'not measured'
_exptl_crystal_description rod
_exptl_crystal_F_000 2210
_exptl_crystal_size_max 0.18
_exptl_crystal_size_mid 0.10
_exptl_crystal_size_min 0.08
_platon_squeeze_details ' ?'
_refine_diff_density_max 0.734
_refine_diff_density_min -1.179
_refine_diff_density_rms 0.150
_refine_ls_extinction_method none
_refine_ls_goodness_of_fit_ref 1.039
_refine_ls_hydrogen_treatment constr
_refine_ls_matrix_type full
_refine_ls_number_parameters 1240
_refine_ls_number_reflns 24513
_refine_ls_number_restraints 11
_refine_ls_restrained_S_all 1.040
_refine_ls_R_factor_gt 0.0942
_refine_ls_shift/su_max 0.001
_refine_ls_shift/su_mean 0.000
_refine_ls_structure_factor_coef Fsqd
_refine_ls_weighting_details 'calc w=1/[\s^2^(Fo^2^)+(0.1753P)^2^+0.0000P] where P=(Fo^2^+2Fc^2^)/3'
_refine_ls_weighting_scheme calc
_refine_ls_wR_factor_gt 0.2709
_refine_ls_wR_factor_ref 0.2996
_reflns_number_gt 15340
_reflns_number_total 24513
_reflns_threshold_expression >2sigma(I)
_cod_data_source_file c2dt30989k.txt
_cod_data_source_block C5
_cod_depositor_comments
;
The following automatic conversions were performed:

'_symmetry_cell_setting' value 'Triclinic' changed to 'triclinic'
according to /home/saulius/struct/CIF-dictionaries/cif_core.dic
dictionary named 'cif_core.dic' version 2.4.2 from 2011-04-26.

Automatic conversion script
Id: cif_fix_values 1891 2012-01-12 08:04:46Z andrius 

2018-09-20
Z value and formula fixed to values more according to usual
chemical conventions.                 miguel
;
_cod_original_formula_sum 'C246 H230 Cl12 N12 Ni6 O6'
_cod_original_formula_weight 4228.08
_cod_original_formula_units_Z 1
_cod_original_cell_volume 6738(2)
_cod_original_sg_symbol_H-M P-1
_cod_database_code 7020220
_refine_ls_r_factor_ref 0.1276

loop_
_symmetry_equiv_pos_as_xyz
'x, y, z'
'-x, -y, -z'

loop_
_atom_site_label
_atom_site_type_symbol
_atom_site_fract_x
_atom_site_fract_y
_atom_site_fract_z
_atom_site_U_iso_or_equiv
_atom_site_adp_type
_atom_site_occupancy
_atom_site_symmetry_multiplicity
_atom_site_calc_flag
_atom_site_refinement_flags
Ni1 Ni 0.49154(4) 0.55680(4) 0.06373(3) 0.03185(18) Uani 1 1 d .
N1 N 0.5662(3) 0.6395(3) 0.1653(2) 0.0426(11) Uani 1 1 d .
Ni2 Ni 0.89377(4) 0.95720(4) 0.95948(4) 0.0398(2) Uani 1 1 d .
N2 N 0.4087(3) 0.6036(2) 0.0750(2) 0.0333(9) Uani 1 1 d .
N3 N 0.7890(3) 0.8594(3) 0.9415(2) 0.0430(11) Uani 1 1 d .
Cl2 Cl 0.60343(8) 0.52396(7) 0.05629(6) 0.0367(3) Uani 1 1 d .
N4 N 0.7977(3) 0.9901(2) 0.9279(2) 0.0369(10) Uani 1 1 d .
Cl5 Cl 0.99750(8) 0.91609(8) 1.00935(7) 0.0416(3) Uani 1 1 d .
Cl1 Cl 0.44690(9) 0.45613(8) 0.10318(7) 0.0458(3) Uani 1 1 d .
C12 C 0.2525(3) 0.5294(3) 0.0204(2) 0.0321(10) Uani 1 1 d .
Cl7 Cl 0.88183(9) 0.90152(9) 0.84676(7) 0.0489(3) Uani 1 1 d .
C140 C 0.7152(3) 0.8633(3) 0.9195(3) 0.0401(12) Uani 1 1 d .
C92 C 0.2580(3) 0.4772(3) 0.0613(2) 0.0342(11) Uani 1 1 d .
H92 H 0.3089 0.4719 0.0661 0.041 Uiso 1 1 calc R
C94 C 0.7245(3) 0.9361(3) 0.9139(3) 0.0407(12) Uani 1 1 d .
H94 H 0.6771 0.9440 0.9000 0.049 Uiso 1 1 calc R
C205 C 0.9421(5) 0.6767(5) 0.4707(4) 0.084(2) Uiso 1 1 d DU
N6 N 1.0602(3) 0.8630(3) 0.5469(3) 0.0535(13) Uani 1 1 d .
C206 C 0.9500(4) 0.7209(5) 0.4243(4) 0.070(2) Uani 1 1 d .
H20A H 0.9288 0.7580 0.4342 0.084 Uiso 1 1 calc R
C6 C 0.4437(3) 0.6568(3) 0.1359(3) 0.0395(12) Uani 1 1 d .
H6 H 0.4140 0.6811 0.1480 0.047 Uiso 1 1 calc R
C15 C 0.3227(3) 0.6338(3) -0.0122(3) 0.0390(12) Uani 1 1 d .
C16 C 0.8226(3) 1.1247(3) 0.9785(3) 0.0372(11) Uani 1 1 d .
C7 C 0.3251(3) 0.5875(3) 0.0269(2) 0.0321(10) Uani 1 1 d .
C19 C 0.4048(3) 0.6970(3) -0.0034(3) 0.0349(11) Uani 1 1 d .
H19 H 0.4475 0.6794 0.0107 0.042 Uiso 1 1 calc R
C10 C 0.1653(3) 0.5591(3) -0.0684(2) 0.0370(11) Uani 1 1 d .
C21 C 0.8221(3) 1.1904(3) 0.9685(3) 0.0434(13) Uani 1 1 d .
H21 H 0.8341 1.2321 1.0064 0.052 Uiso 1 1 calc R
C22 C 0.7870(4) 1.1330(3) 0.8491(3) 0.0399(12) Uani 1 1 d .
H22 H 0.7759 1.1364 0.8058 0.048 Uiso 1 1 calc R
C5 C 0.5302(3) 0.6802(3) 0.1871(3) 0.0430(13) Uani 1 1 d .
C24 C 0.1816(3) 0.3950(3) 0.0209(3) 0.0395(12) Uani 1 1 d .
C25 C 0.8042(3) 1.1964(3) 0.9039(3) 0.0398(12) Uani 1 1 d .
C26 C 0.7613(4) 0.9962(3) 0.7928(3) 0.0419(12) Uani 1 1 d .
H26 H 0.7945 0.9715 0.8116 0.050 Uiso 1 1 calc R
C9 C 0.2416(3) 0.6178(3) -0.0607(3) 0.0404(12) Uani 1 1 d .
H9 H 0.2383 0.6465 -0.0883 0.048 Uiso 1 1 calc R
C11 C 0.1726(3) 0.5170(3) -0.0271(3) 0.0404(12) Uani 1 1 d .
H11B H 0.1230 0.4791 -0.0307 0.049 Uiso 1 1 calc R
C29 C 0.1283(4) 0.3612(4) 0.0479(4) 0.0541(15) Uani 1 1 d .
H29 H 0.1391 0.3884 0.0930 0.065 Uiso 1 1 calc R
C30 C 0.2731(4) 0.5184(3) 0.1365(3) 0.0442(13) Uani 1 1 d .
C31 C 0.8009(3) 1.0621(3) 0.9199(3) 0.0414(12) Uani 1 1 d .
C32 C 0.8384(4) 1.1159(3) 1.0479(3) 0.0468(13) Uani 1 1 d .
H32 H 0.8714 1.0877 1.0526 0.056 Uiso 1 1 calc R
C33 C 0.7883(4) 1.0191(3) 0.7402(3) 0.0445(13) Uani 1 1 d .
N8 N 0.9874(4) 0.9094(3) 0.6188(3) 0.0614(14) Uani 1 1 d .
C35 C 0.4387(4) 0.7731(3) 0.0550(3) 0.0442(13) Uani 1 1 d .
C36 C 0.6688(4) 0.9363(3) 0.7626(3) 0.0452(13) Uani 1 1 d .
C37 C 1.0980(4) 0.8371(4) 0.5061(3) 0.0510(15) Uani 1 1 d .
C38 C 0.0810(4) 0.5457(4) -0.1197(3) 0.0538(15) Uani 1 1 d .
H38 H 0.0921 0.5819 -0.1428 0.065 Uiso 1 1 calc R
C39 C 0.8044(4) 1.2698(3) 0.8953(3) 0.0455(13) Uani 1 1 d .
H39 H 0.8052 1.3015 0.9368 0.055 Uiso 1 1 calc R
C40 C 0.6379(4) 0.8043(3) 0.9058(3) 0.0472(14) Uani 1 1 d .
H40 H 0.5891 0.8101 0.8933 0.057 Uiso 1 1 calc R
C85 C 1.0163(5) 0.8610(4) 0.6354(3) 0.0581(16) Uani 1 1 d .
C42 C 0.3985(4) 0.7058(3) -0.0722(3) 0.0466(13) Uani 1 1 d .
C43 C 0.1629(4) 0.3528(4) -0.0451(3) 0.0609(17) Uani 1 1 d .
H43 H 0.1974 0.3744 -0.0647 0.073 Uiso 1 1 calc R
C44 C 0.6041(4) 0.9565(4) 0.7542(3) 0.0594(17) Uani 1 1 d .
H44 H 0.6179 1.0089 0.7674 0.071 Uiso 1 1 calc R
C45 C 0.6358(4) 0.7358(4) 0.9115(4) 0.0654(19) Uani 1 1 d .
H45 H 0.5843 0.6937 0.9002 0.079 Uiso 1 1 calc R
C47 C 0.7853(4) 1.0658(3) 0.8544(3) 0.0425(13) Uani 1 1 d .
C48 C 0.8833(4) 1.3171(4) 0.8900(3) 0.0547(15) Uani 1 1 d .
H48B H 0.9331 1.3297 0.9308 0.082 Uiso 1 1 calc R
H48C H 0.8842 1.3643 0.8870 0.082 Uiso 1 1 calc R
H48A H 0.8828 1.2873 0.8490 0.082 Uiso 1 1 calc R
C49 C 0.8960(5) 0.6676(5) 0.3456(4) 0.070(2) Uani 1 1 d .
C50 C 0.7108(4) 0.7304(4) 0.9341(4) 0.0594(17) Uani 1 1 d .
H50 H 0.7110 0.6860 0.9400 0.071 Uiso 1 1 calc R
C51 C 1.2175(4) 0.8521(4) 0.4851(3) 0.0591(17) Uani 1 1 d .
H51 H 1.2754 0.8809 0.4986 0.071 Uiso 1 1 calc R
C52 C 0.2164(4) 0.5427(3) 0.1470(3) 0.0479(14) Uani 1 1 d .
H52 H 0.1703 0.5362 0.1089 0.057 Uiso 1 1 calc R
C53 C 0.3957(4) 0.6466(5) -0.1207(4) 0.0677(19) Uani 1 1 d .
H53 H 0.3945 0.6030 -0.1119 0.081 Uiso 1 1 calc R
C54 C 0.7849(4) 0.7932(4) 0.9474(3) 0.0529(15) Uani 1 1 d .
H54 H 0.8348 0.7894 0.9613 0.063 Uiso 1 1 calc R
C55 C 1.0451(4) 0.7689(4) 0.4433(3) 0.0540(15) Uani 1 1 d .
C56 C 0.7224(4) 1.2487(4) 0.8295(3) 0.0595(17) Uani 1 1 d .
H56B H 0.6727 1.2189 0.8337 0.089 Uiso 1 1 calc R
H56A H 0.7211 1.2184 0.7882 0.089 Uiso 1 1 calc R
H56C H 0.7229 1.2957 0.8262 0.089 Uiso 1 1 calc R
C57 C 0.8443(6) 1.0669(4) 0.6485(4) 0.071(2) Uani 1 1 d .
H57 H 0.8629 1.0832 0.6178 0.085 Uiso 1 1 calc R
C58 C 0.8748(4) 1.0589(4) 0.7593(3) 0.0572(16) Uani 1 1 d .
H58 H 0.9144 1.0685 0.8032 0.069 Uiso 1 1 calc R
C59 C 1.0808(4) 0.7441(4) 0.4040(3) 0.0614(18) Uani 1 1 d .
H59 H 1.0459 0.6990 0.3631 0.074 Uiso 1 1 calc R
C60 C 0.5260(4) 0.8110(4) 0.1042(4) 0.0636(18) Uani 1 1 d .
H60 H 0.5612 0.7897 0.1004 0.076 Uiso 1 1 calc R
C61 C 0.7452(5) 1.0046(4) 1.0692(4) 0.071(2) Uani 1 1 d .
H61 H 0.7933 0.9992 1.0898 0.085 Uiso 1 1 calc R
C62 C 1.1669(4) 0.7843(4) 0.4236(3) 0.0608(17) Uani 1 1 d .
C1 C 0.6444(4) 0.6571(4) 0.2086(3) 0.0596(17) Uani 1 1 d .
H1 H 0.6694 0.6286 0.1942 0.072 Uiso 1 1 calc R
C64 C 0.8930(5) 1.1941(4) 1.1124(3) 0.0597(17) Uani 1 1 d .
C65 C 0.7530(4) 1.0633(4) 1.0448(3) 0.0566(16) Uani 1 1 d .
C66 C 1.1835(4) 0.8779(4) 0.5268(3) 0.0529(15) Uani 1 1 d .
C67 C 0.9755(6) 0.8656(5) 0.7275(4) 0.083(2) Uani 1 1 d .
H67 H 0.9728 0.8514 0.7643 0.099 Uiso 1 1 calc R
C68 C 0.8898(5) 0.7058(6) 0.3003(4) 0.084(2) Uani 1 1 d .
H68 H 0.9170 0.7600 0.3171 0.101 Uiso 1 1 calc R
C69 C 0.3421(5) 0.5305(5) 0.1912(4) 0.076(2) Uani 1 1 d .
H69 H 0.3794 0.5135 0.1838 0.091 Uiso 1 1 calc R
C70 C 0.0280(4) 0.5607(5) -0.0842(4) 0.072(2) Uani 1 1 d .
H70C H 0.0602 0.6131 -0.0491 0.107 Uiso 1 1 calc R
H70A H 0.0146 0.5245 -0.0627 0.107 Uiso 1 1 calc R
H70B H -0.0239 0.5541 -0.1186 0.107 Uiso 1 1 calc R
C71 C 0.7325(5) 1.0042(4) 0.6738(3) 0.0633(18) Uani 1 1 d .
H71 H 0.6739 0.9780 0.6591 0.076 Uiso 1 1 calc R
C72 C 0.4000(5) 0.7694(5) -0.0859(4) 0.074(2) Uani 1 1 d .
H72 H 0.4019 0.8094 -0.0532 0.089 Uiso 1 1 calc R
C74 C 0.0571(4) 0.2850(4) 0.0071(4) 0.0672(19) Uani 1 1 d .
H74 H 0.0216 0.2622 0.0254 0.081 Uiso 1 1 calc R
C75 C 0.0421(5) 0.2479(4) -0.0554(5) 0.077(2) Uani 1 1 d .
H75 H -0.0053 0.1986 -0.0821 0.092 Uiso 1 1 calc R
C76 C 0.7624(5) 1.0278(5) 0.6279(4) 0.075(2) Uani 1 1 d .
H76 H 0.7237 1.0154 0.5826 0.090 Uiso 1 1 calc R
C77 C 1.2435(6) 0.9426(5) 0.7135(4) 0.093(3) Uani 1 1 d .
H77 H 1.2330 0.9849 0.7187 0.111 Uiso 1 1 calc R
C8 C 0.3880(5) 0.8075(4) 0.0644(4) 0.0658(18) Uani 1 1 d .
H8 H 0.3301 0.7821 0.0333 0.079 Uiso 1 1 calc R
C80 C 0.4219(6) 0.8768(5) 0.1180(5) 0.083(2) Uani 1 1 d .
H80 H 0.3871 0.8980 0.1234 0.100 Uiso 1 1 calc R
C81 C 1.2407(5) 0.9460(4) 0.5995(3) 0.0662(19) Uani 1 1 d .
H81 H 1.2067 0.9712 0.6062 0.079 Uiso 1 1 calc R
C84 C 0.9801(6) 1.2293(5) 1.1375(4) 0.086(3) Uani 1 1 d .
H84 H 1.0053 1.2059 1.1168 0.103 Uiso 1 1 calc R
C34 C 1.0121(5) 0.8372(4) 0.6881(4) 0.071(2) Uani 1 1 d .
H34 H 1.0328 0.8033 0.6980 0.085 Uiso 1 1 calc R
C86 C 0.8027(5) 0.5808(7) 0.2017(5) 0.100(3) Uani 1 1 d .
H86 H 0.7707 0.5517 0.1536 0.121 Uiso 1 1 calc R
C87 C 0.8392(6) 0.6577(6) 0.2263(4) 0.087(3) Uani 1 1 d .
H87 H 0.8321 0.6817 0.1949 0.104 Uiso 1 1 calc R
C88 C 0.9037(5) 1.0849(5) 0.7145(4) 0.0697(19) Uani 1 1 d .
H88 H 0.9619 1.1136 0.7287 0.084 Uiso 1 1 calc R
C89 C 0.5185(5) 0.8998(5) 0.7263(4) 0.077(2) Uani 1 1 d .
H89 H 0.4764 0.9146 0.7214 0.093 Uiso 1 1 calc R
C90 C 0.8585(6) 0.5893(6) 0.3205(4) 0.095(3) Uani 1 1 d .
H90 H 0.8633 0.5648 0.3516 0.114 Uiso 1 1 calc R
C91 C 1.2546(5) 0.9121(5) 0.6551(4) 0.076(2) Uani 1 1 d .
C3 C 0.6533(5) 0.7594(5) 0.2960(4) 0.088(3) Uani 1 1 d .
H3 H 0.6834 0.8013 0.3393 0.106 Uiso 1 1 calc R
C93 C 0.2287(5) 0.5762(4) 0.2139(4) 0.070(2) Uani 1 1 d .
H93 H 0.1898 0.5906 0.2213 0.084 Uiso 1 1 calc R
C4 C 0.5709(4) 0.7396(4) 0.2524(3) 0.0611(18) Uani 1 1 d .
H4 H 0.5436 0.7656 0.2665 0.073 Uiso 1 1 calc R
C95 C 0.0273(5) 0.4620(5) -0.1765(4) 0.076(2) Uani 1 1 d .
H95C H -0.0259 0.4557 -0.2084 0.114 Uiso 1 1 calc R
H95A H 0.0164 0.4254 -0.1549 0.114 Uiso 1 1 calc R
H95B H 0.0580 0.4527 -0.2016 0.114 Uiso 1 1 calc R
C96 C 0.5599(6) 0.8013(5) 0.7146(4) 0.079(2) Uani 1 1 d .
H96 H 0.5458 0.7489 0.7017 0.095 Uiso 1 1 calc R
C97 C 0.6428(5) 0.8568(4) 0.7415(3) 0.0600(17) Uani 1 1 d .
H97 H 0.6839 0.8408 0.7461 0.072 Uiso 1 1 calc R
C98 C 0.4972(5) 0.8226(5) 0.7064(4) 0.077(2) Uani 1 1 d .
H98 H 0.4405 0.7847 0.6874 0.093 Uiso 1 1 calc R
C99 C 1.3163(6) 1.0595(5) 0.5766(5) 0.089(3) Uani 1 1 d .
H99 H 1.2630 1.0528 0.5487 0.107 Uiso 1 1 calc R
C100 C 0.6822(5) 1.0681(5) 1.0142(5) 0.090(3) Uani 1 1 d .
H10 H 0.6857 1.1070 0.9972 0.107 Uiso 1 1 calc R
C101 C 0.8115(6) 0.5429(7) 0.2468(5) 0.107(3) Uani 1 1 d .
H10D H 0.7875 0.4888 0.2296 0.128 Uiso 1 1 calc R
C103 C 0.5082(7) 0.9162(5) 0.1648(5) 0.092(3) Uani 1 1 d .
H10B H 0.5320 0.9654 0.1996 0.110 Uiso 1 1 calc R
C104 C 1.2057(6) 0.7545(6) 0.3822(4) 0.084(2) Uani 1 1 d .
H10E H 1.2666 0.7925 0.4040 0.101 Uiso 1 1 calc R
C105 C 1.3211(5) 1.0087(5) 0.6071(4) 0.076(2) Uani 1 1 d .
C108 C 0.6686(6) 0.9534(5) 1.0642(5) 0.089(3) Uani 1 1 d .
H10A H 0.6657 0.9154 1.0823 0.107 Uiso 1 1 calc R
C109 C 0.3947(5) 0.6520(7) -0.1841(4) 0.091(3) Uani 1 1 d .
H10C H 0.3945 0.6128 -0.2164 0.109 Uiso 1 1 calc R
C111 C 0.8559(7) 1.2293(5) 1.1446(5) 0.099(3) Uani 1 1 d .
H11 H 0.7969 1.2043 1.1273 0.119 Uiso 1 1 calc R
C112 C 0.6018(7) 1.0163(7) 1.0066(7) 0.127(4) Uani 1 1 d .
H11A H 0.5531 1.0204 0.9848 0.152 Uiso 1 1 calc R
C113 C 1.3930(10) 1.1244(7) 0.5867(7) 0.125(4) Uani 1 1 d .
H11F H 1.3896 1.1606 0.5675 0.150 Uiso 1 1 calc R
C114 C 1.1651(6) 0.7462(5) 0.3067(4) 0.085(2) Uani 1 1 d .
H11H H 1.1709 0.7957 0.3062 0.127 Uiso 1 1 calc R
H11G H 1.1056 0.7083 0.2841 0.127 Uiso 1 1 calc R
H11I H 1.1931 0.7294 0.2824 0.127 Uiso 1 1 calc R
C115 C 0.3579(7) 0.5698(7) 0.2612(5) 0.118(4) Uani 1 1 d .
H11C H 0.4073 0.5824 0.2999 0.141 Uiso 1 1 calc R
C116 C 1.2480(8) 0.9107(9) 0.7636(6) 0.124(4) Uani 1 1 d .
H11J H 1.2369 0.9287 0.8003 0.149 Uiso 1 1 calc R
C117 C 0.3989(6) 0.7756(6) -0.1493(5) 0.094(3) Uani 1 1 d .
H11D H 0.4014 0.8195 -0.1578 0.113 Uiso 1 1 calc R
C118 C 0.0941(5) 0.2788(4) -0.0839(4) 0.074(2) Uani 1 1 d .
H11E H 0.0831 0.2503 -0.1287 0.089 Uiso 1 1 calc R
C119 C 1.4700(10) 1.1304(8) 0.6250(6) 0.128(5) Uani 1 1 d .
H11K H 1.5192 1.1697 0.6295 0.154 Uiso 1 1 calc R
C120 C 0.2977(7) 0.5880(7) 0.2688(4) 0.102(3) Uani 1 1 d .
H12 H 0.3045 0.6094 0.3138 0.123 Uiso 1 1 calc R
C121 C 0.9504(6) 0.9353(5) 0.6553(4) 0.077(2) Uani 1 1 d .
H12C H 0.9285 0.9677 0.6434 0.093 Uiso 1 1 calc R
C122 C 0.9445(7) 0.9137(5) 0.7108(5) 0.095(3) Uani 1 1 d .
H12D H 0.9196 0.9323 0.7356 0.114 Uiso 1 1 calc R
C123 C 0.3941(6) 0.7150(8) -0.1970(5) 0.102(3) Uani 1 1 d .
H12A H 0.3903 0.7169 -0.2397 0.123 Uiso 1 1 calc R
C125 C 1.3994(7) 1.0176(7) 0.6461(5) 0.110(3) Uani 1 1 d .
H12E H 1.4042 0.9827 0.6666 0.132 Uiso 1 1 calc R
C126 C 0.5576(6) 0.8826(5) 0.1595(4) 0.083(2) Uani 1 1 d .
H12B H 0.6143 0.9075 0.1934 0.100 Uiso 1 1 calc R
C127 C 1.2693(5) 0.8507(6) 0.6499(4) 0.084(3) Uani 1 1 d .
H12F H 1.2750 0.8282 0.6112 0.101 Uiso 1 1 calc R
C129 C 1.1984(8) 0.6756(8) 0.3835(5) 0.133(5) Uani 1 1 d .
H12H H 1.2248 0.6813 0.4311 0.199 Uiso 1 1 calc R
H12I H 1.2267 0.6595 0.3589 0.199 Uiso 1 1 calc R
H12G H 1.1393 0.6370 0.3611 0.199 Uiso 1 1 calc R
C130 C 1.2764(6) 0.8196(7) 0.7017(6) 0.118(4) Uani 1 1 d .
H13A H 1.2333 0.7650 0.6799 0.141 Uiso 1 1 calc R
H13B H 1.3318 0.8218 0.7199 0.141 Uiso 1 1 calc R
C132 C 0.5988(7) 0.9598(6) 1.0327(6) 0.100(3) Uani 1 1 d .
H13 H 0.5469 0.9251 1.0285 0.120 Uiso 1 1 calc R
C2 C 0.6914(5) 0.7180(5) 0.2764(4) 0.089(3) Uani 1 1 d .
H2 H 0.7461 0.7295 0.3064 0.107 Uiso 1 1 calc R
C142 C 1.0300(8) 1.3013(7) 1.1954(6) 0.122(4) Uani 1 1 d .
H14 H 1.0891 1.3270 1.2130 0.147 Uiso 1 1 calc R
C145 C 0.9044(12) 1.2992(8) 1.2005(7) 0.132(5) Uani 1 1 d .
H14A H 0.8786 1.3225 1.2206 0.158 Uiso 1 1 calc R
O1 O 0.5531(2) 0.6455(2) 0.02933(19) 0.0452(9) Uani 1 1 d .
H1A H 0.5247 0.6380 -0.0123 0.068 Uiso 1 1 d R
H1B H 0.5994 0.6845 0.0511 0.068 Uiso 1 1 d R
O2 O 0.9190(3) 1.0003(3) 1.0711(2) 0.0593(11) Uani 1 1 d .
H2A H 0.9095 0.9655 1.0872 0.089 Uiso 1 1 d R
H2B H 0.9701 1.0335 1.0991 0.089 Uiso 1 1 d R
C207 C 0.9901(14) 1.3346(8) 1.2265(6) 0.150(7) Uani 1 1 d .
H20 H 1.0234 1.3816 1.2657 0.181 Uiso 1 1 calc R
C211 C 1.2672(7) 0.8575(9) 0.7574(6) 0.114(4) Uani 1 1 d .
H21A H 1.2766 0.8412 0.7942 0.137 Uiso 1 1 calc R
C212 C 1.4771(8) 1.0835(9) 0.6553(6) 0.139(5) Uani 1 1 d .
H21B H 1.5310 1.0911 0.6830 0.167 Uiso 1 1 calc R
C220 C 1.0545(4) 0.8365(4) 0.5928(3) 0.0594(17) Uani 1 1 d .
H22A H 1.0745 0.8014 0.5995 0.071 Uiso 1 1 calc R
Ni3 Ni 1.01274(6) 0.94364(5) 0.54350(4) 0.0631(3) Uani 1 1 d .
Cl10 Cl 1.04988(11) 0.97020(10) 0.45565(8) 0.0596(4) Uani 1 1 d .
Cl11 Cl 1.14492(13) 1.05817(11) 0.63586(9) 0.0705(5) Uani 1 1 d .
O3 O 0.8727(3) 0.8470(3) 0.4537(2) 0.0694(13) Uani 1 1 d .
H3A H 0.8566 0.8514 0.4151 0.104 Uiso 1 1 d R
H3B H 0.8384 0.8092 0.4572 0.104 Uiso 1 1 d R
C235 C 0.9909(9) 0.6017(8) 0.5369(6) 0.146(5) Uiso 1 1 d DU
H23 H 1.0258 0.5795 0.5498 0.175 Uiso 1 1 calc R
C231 C 0.8823(10) 0.6691(10) 0.4970(8) 0.185(6) Uiso 1 1 d DU
H23A H 0.8482 0.6921 0.4842 0.222 Uiso 1 1 calc R
C232 C 0.8695(11) 0.6299(10) 0.5410(8) 0.185(6) Uiso 1 1 d DU
H23B H 0.8274 0.6241 0.5554 0.223 Uiso 1 1 calc R
C233 C 0.9262(12) 0.6002(11) 0.5612(10) 0.200(7) Uiso 1 1 d DU
H23C H 0.9229 0.5772 0.5930 0.240 Uiso 1 1 calc R
C234 C 0.9926(6) 0.6413(6) 0.4915(5) 0.104(3) Uiso 1 1 d DU
H23D H 1.0312 0.6443 0.4735 0.125 Uiso 1 1 calc R

loop_
_atom_site_aniso_label
_atom_site_aniso_U_11
_atom_site_aniso_U_22
_atom_site_aniso_U_33
_atom_site_aniso_U_23
_atom_site_aniso_U_13
_atom_site_aniso_U_12
Ni1 0.0300(3) 0.0283(3) 0.0342(3) 0.0086(3) 0.0155(3) 0.0126(3)
N1 0.034(2) 0.042(3) 0.040(2) 0.007(2) 0.012(2) 0.018(2)
Ni2 0.0371(4) 0.0345(4) 0.0495(4) 0.0181(3) 0.0224(3) 0.0155(3)
N2 0.036(2) 0.025(2) 0.041(2) 0.0105(17) 0.0215(19) 0.0149(18)
N3 0.043(3) 0.037(2) 0.053(3) 0.020(2) 0.025(2) 0.019(2)
Cl2 0.0326(6) 0.0348(6) 0.0360(6) 0.0077(5) 0.0146(5) 0.0146(5)
N4 0.032(2) 0.031(2) 0.039(2) 0.0116(18) 0.0153(18) 0.0089(19)
Cl5 0.0383(7) 0.0370(7) 0.0501(7) 0.0203(6) 0.0218(6) 0.0157(6)
Cl1 0.0507(8) 0.0429(7) 0.0533(8) 0.0222(6) 0.0303(6) 0.0241(7)
C12 0.037(3) 0.024(2) 0.034(2) 0.0114(19) 0.017(2) 0.013(2)
Cl7 0.0486(8) 0.0509(8) 0.0501(8) 0.0192(6) 0.0262(6) 0.0240(7)
C140 0.036(3) 0.032(3) 0.050(3) 0.015(2) 0.020(2) 0.014(2)
C92 0.033(3) 0.034(3) 0.038(3) 0.014(2) 0.021(2) 0.015(2)
C94 0.033(3) 0.035(3) 0.046(3) 0.011(2) 0.015(2) 0.013(2)
N6 0.061(3) 0.053(3) 0.046(3) 0.015(2) 0.033(2) 0.023(3)
C206 0.055(4) 0.072(5) 0.061(4) 0.008(3) 0.021(3) 0.026(4)
C6 0.035(3) 0.037(3) 0.047(3) 0.014(2) 0.021(2) 0.016(2)
C15 0.041(3) 0.034(3) 0.043(3) 0.015(2) 0.022(2) 0.017(2)
C16 0.036(3) 0.034(3) 0.040(3) 0.012(2) 0.022(2) 0.014(2)
C7 0.036(3) 0.030(2) 0.031(2) 0.0089(19) 0.018(2) 0.016(2)
C19 0.032(3) 0.038(3) 0.039(3) 0.019(2) 0.018(2) 0.016(2)
C10 0.038(3) 0.038(3) 0.033(3) 0.013(2) 0.017(2) 0.016(2)
C21 0.044(3) 0.031(3) 0.052(3) 0.010(2) 0.027(3) 0.013(2)
C22 0.052(3) 0.033(3) 0.034(3) 0.015(2) 0.022(2) 0.017(3)
C5 0.039(3) 0.049(3) 0.041(3) 0.014(2) 0.022(2) 0.022(3)
C24 0.036(3) 0.033(3) 0.052(3) 0.020(2) 0.021(2) 0.015(2)
C25 0.042(3) 0.039(3) 0.041(3) 0.014(2) 0.023(2) 0.018(2)
C26 0.044(3) 0.037(3) 0.041(3) 0.011(2) 0.017(2) 0.020(3)
C9 0.036(3) 0.042(3) 0.045(3) 0.019(2) 0.018(2) 0.019(2)
C11 0.031(3) 0.034(3) 0.049(3) 0.012(2) 0.018(2) 0.010(2)
C29 0.050(4) 0.047(3) 0.072(4) 0.027(3) 0.034(3) 0.023(3)
C30 0.042(3) 0.039(3) 0.053(3) 0.021(3) 0.024(3) 0.017(3)
C31 0.041(3) 0.032(3) 0.054(3) 0.017(2) 0.026(3) 0.017(2)
C32 0.052(3) 0.040(3) 0.055(3) 0.021(3) 0.032(3) 0.020(3)
C33 0.047(3) 0.034(3) 0.052(3) 0.008(2) 0.029(3) 0.018(3)
N8 0.083(4) 0.059(3) 0.053(3) 0.023(3) 0.042(3) 0.033(3)
C35 0.047(3) 0.039(3) 0.050(3) 0.019(2) 0.027(3) 0.018(3)
C36 0.051(3) 0.038(3) 0.043(3) 0.014(2) 0.023(3) 0.018(3)
C37 0.050(4) 0.052(4) 0.039(3) 0.012(3) 0.018(3) 0.018(3)
C38 0.047(3) 0.051(4) 0.063(4) 0.029(3) 0.025(3) 0.019(3)
C39 0.049(3) 0.037(3) 0.055(3) 0.017(2) 0.027(3) 0.023(3)
C40 0.040(3) 0.044(3) 0.060(3) 0.025(3) 0.024(3) 0.020(3)
C85 0.080(5) 0.062(4) 0.049(3) 0.023(3) 0.042(3) 0.039(4)
C42 0.041(3) 0.046(3) 0.048(3) 0.019(3) 0.023(3) 0.015(3)
C43 0.059(4) 0.050(4) 0.063(4) 0.015(3) 0.032(3) 0.016(3)
C44 0.060(4) 0.045(4) 0.064(4) 0.011(3) 0.027(3) 0.024(3)
C45 0.048(4) 0.052(4) 0.099(5) 0.041(4) 0.033(4) 0.020(3)
C47 0.045(3) 0.037(3) 0.042(3) 0.011(2) 0.020(2) 0.019(3)
C48 0.051(4) 0.042(3) 0.072(4) 0.026(3) 0.030(3) 0.021(3)
C49 0.063(4) 0.083(5) 0.055(4) 0.011(4) 0.030(3) 0.034(4)
C50 0.054(4) 0.046(4) 0.081(4) 0.034(3) 0.033(3) 0.020(3)
C51 0.054(4) 0.064(4) 0.049(3) 0.017(3) 0.021(3) 0.023(3)
C52 0.057(4) 0.048(3) 0.050(3) 0.021(3) 0.029(3) 0.030(3)
C53 0.055(4) 0.074(5) 0.070(4) 0.030(4) 0.033(3) 0.021(4)
C54 0.042(3) 0.046(3) 0.073(4) 0.030(3) 0.025(3) 0.021(3)
C55 0.057(4) 0.058(4) 0.041(3) 0.009(3) 0.026(3) 0.026(3)
C56 0.059(4) 0.049(4) 0.074(4) 0.023(3) 0.030(3) 0.030(3)
C57 0.093(6) 0.069(5) 0.077(5) 0.033(4) 0.057(5) 0.047(5)
C58 0.062(4) 0.052(4) 0.056(4) 0.013(3) 0.031(3) 0.026(3)
C59 0.053(4) 0.075(5) 0.039(3) 0.005(3) 0.018(3) 0.026(4)
C60 0.051(4) 0.052(4) 0.072(4) 0.019(3) 0.028(3) 0.012(3)
C61 0.086(5) 0.069(5) 0.077(5) 0.037(4) 0.050(4) 0.039(4)
C62 0.062(4) 0.074(5) 0.044(3) 0.017(3) 0.028(3) 0.030(4)
C1 0.049(4) 0.066(4) 0.053(4) 0.008(3) 0.020(3) 0.028(3)
C64 0.082(5) 0.046(4) 0.046(3) 0.020(3) 0.028(3) 0.025(4)
C65 0.058(4) 0.052(4) 0.056(4) 0.018(3) 0.030(3) 0.022(3)
C66 0.074(4) 0.053(4) 0.040(3) 0.019(3) 0.032(3) 0.035(3)
C67 0.129(7) 0.086(6) 0.087(5) 0.055(5) 0.079(5) 0.065(6)
C68 0.074(5) 0.115(7) 0.061(4) 0.018(5) 0.034(4) 0.051(5)
C69 0.072(5) 0.109(6) 0.073(5) 0.043(4) 0.039(4) 0.061(5)
C70 0.046(4) 0.075(5) 0.069(4) 0.006(4) 0.014(3) 0.030(4)
C71 0.072(5) 0.072(5) 0.052(4) 0.018(3) 0.033(3) 0.039(4)
C72 0.075(5) 0.066(5) 0.083(5) 0.044(4) 0.032(4) 0.032(4)
C74 0.054(4) 0.058(4) 0.096(6) 0.043(4) 0.035(4) 0.024(4)
C75 0.062(5) 0.047(4) 0.088(6) 0.021(4) 0.012(4) 0.016(4)
C76 0.075(5) 0.077(5) 0.069(5) 0.025(4) 0.035(4) 0.034(4)
C77 0.096(6) 0.087(6) 0.052(4) 0.011(4) 0.042(4) 0.005(5)
C8 0.058(4) 0.047(4) 0.081(5) 0.015(3) 0.033(4) 0.018(3)
C80 0.085(6) 0.063(5) 0.099(6) 0.015(4) 0.056(5) 0.031(5)
C81 0.072(5) 0.074(5) 0.050(4) 0.014(3) 0.034(3) 0.033(4)
C84 0.078(6) 0.075(5) 0.068(5) 0.021(4) 0.016(4) 0.021(5)
C34 0.094(6) 0.065(4) 0.063(4) 0.028(4) 0.044(4) 0.039(4)
C86 0.054(5) 0.144(10) 0.076(6) 0.007(6) 0.021(4) 0.050(6)
C87 0.092(6) 0.118(8) 0.069(5) 0.029(5) 0.041(5) 0.069(6)
C88 0.072(5) 0.075(5) 0.083(5) 0.032(4) 0.050(4) 0.042(4)
C89 0.050(4) 0.080(6) 0.081(5) 0.021(4) 0.023(4) 0.024(4)
C90 0.098(7) 0.095(7) 0.063(5) 0.014(4) 0.036(5) 0.029(6)
C91 0.061(5) 0.082(6) 0.057(4) 0.021(4) 0.024(4) 0.015(4)
C3 0.061(5) 0.094(6) 0.068(5) -0.012(4) 0.020(4) 0.031(5)
C93 0.083(5) 0.076(5) 0.074(5) 0.033(4) 0.044(4) 0.052(4)
C4 0.048(4) 0.061(4) 0.049(3) -0.003(3) 0.012(3) 0.026(3)
C95 0.058(4) 0.091(6) 0.062(4) 0.014(4) 0.019(3) 0.037(4)
C96 0.086(6) 0.058(5) 0.083(5) 0.030(4) 0.036(5) 0.025(5)
C97 0.063(4) 0.050(4) 0.063(4) 0.021(3) 0.027(3) 0.026(3)
C98 0.063(5) 0.065(5) 0.084(5) 0.030(4) 0.031(4) 0.015(4)
C99 0.104(7) 0.066(5) 0.092(6) 0.020(5) 0.056(5) 0.032(5)
C100 0.081(6) 0.096(6) 0.136(8) 0.074(6) 0.071(6) 0.049(5)
C101 0.071(6) 0.127(8) 0.064(5) 0.005(5) 0.016(4) 0.025(6)
C103 0.116(8) 0.051(4) 0.085(6) 0.010(4) 0.061(6) 0.015(5)
C104 0.076(5) 0.098(6) 0.077(5) 0.022(5) 0.044(4) 0.043(5)
C105 0.059(5) 0.084(6) 0.061(4) 0.019(4) 0.028(4) 0.016(4)
C108 0.101(7) 0.060(5) 0.119(7) 0.045(5) 0.066(6) 0.031(5)
C109 0.060(5) 0.128(8) 0.063(5) 0.027(5) 0.031(4) 0.028(5)
C111 0.147(9) 0.059(5) 0.100(6) 0.030(5) 0.083(6) 0.035(6)
C112 0.109(8) 0.135(10) 0.194(12) 0.090(10) 0.101(9) 0.072(8)
C113 0.171(12) 0.086(7) 0.138(10) 0.037(7) 0.114(10) 0.045(9)
C114 0.092(6) 0.089(6) 0.076(5) 0.018(4) 0.049(5) 0.044(5)
C115 0.123(8) 0.179(11) 0.069(5) 0.031(6) 0.047(6) 0.099(9)
C116 0.107(9) 0.178(14) 0.081(7) 0.044(8) 0.053(6) 0.056(9)
C117 0.081(6) 0.095(7) 0.087(6) 0.058(6) 0.024(5) 0.024(5)
C118 0.080(5) 0.052(4) 0.074(5) 0.022(4) 0.031(4) 0.021(4)
C119 0.140(12) 0.119(10) 0.089(8) 0.030(7) 0.063(8) 0.024(9)
C120 0.116(8) 0.151(9) 0.062(5) 0.035(5) 0.046(5) 0.085(7)
C121 0.114(7) 0.072(5) 0.081(5) 0.041(4) 0.065(5) 0.054(5)
C122 0.157(9) 0.087(6) 0.090(6) 0.045(5) 0.091(6) 0.069(6)
C123 0.084(6) 0.138(10) 0.075(6) 0.064(7) 0.029(5) 0.038(7)
C125 0.114(8) 0.126(9) 0.099(7) 0.060(6) 0.064(7) 0.044(7)
C126 0.068(5) 0.063(5) 0.069(5) 0.010(4) 0.018(4) 0.005(4)
C127 0.064(5) 0.110(7) 0.064(5) 0.038(5) 0.023(4) 0.031(5)
C129 0.154(11) 0.183(13) 0.099(7) 0.042(8) 0.067(7) 0.116(10)
C130 0.071(6) 0.147(10) 0.129(9) 0.074(8) 0.034(6) 0.045(7)
C132 0.085(7) 0.080(6) 0.144(9) 0.052(6) 0.069(6) 0.029(5)
C2 0.056(4) 0.103(6) 0.059(4) -0.015(4) 0.005(3) 0.038(5)
C142 0.117(9) 0.095(8) 0.089(7) 0.030(6) 0.008(6) 0.024(7)
C145 0.234(16) 0.103(10) 0.110(9) 0.048(8) 0.120(11) 0.090(11)
O1 0.049(2) 0.043(2) 0.049(2) 0.0195(17) 0.0261(18) 0.0237(19)
O2 0.048(2) 0.063(3) 0.070(3) 0.028(2) 0.031(2) 0.026(2)
C207 0.29(2) 0.094(9) 0.071(7) 0.037(6) 0.076(11) 0.096(13)
C211 0.099(8) 0.160(12) 0.075(7) 0.055(8) 0.050(6) 0.040(8)
C212 0.096(8) 0.169(13) 0.091(8) 0.032(8) 0.041(6) 0.016(8)
C220 0.065(4) 0.053(4) 0.049(3) 0.010(3) 0.026(3) 0.024(3)
Ni3 0.0863(7) 0.0625(6) 0.0591(5) 0.0272(4) 0.0483(5) 0.0384(5)
Cl10 0.0753(11) 0.0578(9) 0.0587(9) 0.0232(7) 0.0440(8) 0.0327(9)
Cl11 0.0884(13) 0.0611(10) 0.0632(10) 0.0204(8) 0.0440(9) 0.0313(10)
O3 0.116(4) 0.061(3) 0.071(3) 0.042(2) 0.065(3) 0.052(3)

loop_
_atom_type_symbol
_atom_type_description
_atom_type_scat_dispersion_real
_atom_type_scat_dispersion_imag
_atom_type_scat_source
C C 0.0033 0.0016 'International Tables Vol C Tables 4.2.6.8 and 6.1.1.4'
H H 0.0000 0.0000 'International Tables Vol C Tables 4.2.6.8 and 6.1.1.4'
N N 0.0061 0.0033 'International Tables Vol C Tables 4.2.6.8 and 6.1.1.4'
Cl Cl 0.1484 0.1585 'International Tables Vol C Tables 4.2.6.8 and 6.1.1.4'
Ni Ni 0.3393 1.1124 'International Tables Vol C Tables 4.2.6.8 and 6.1.1.4'
O O 0.0106 0.0060 'International Tables Vol C Tables 4.2.6.8 and 6.1.1.4'

loop_
_geom_angle_atom_site_label_1
_geom_angle_atom_site_label_2
_geom_angle_atom_site_label_3
_geom_angle
_geom_angle_site_symmetry_1
_geom_angle_site_symmetry_3
N1 Ni1 N2 79.10(17) . .
N1 Ni1 O1 88.23(17) . .
N2 Ni1 O1 91.89(15) . .
N1 Ni1 Cl1 91.36(14) . .
N2 Ni1 Cl1 98.71(12) . .
O1 Ni1 Cl1 169.12(11) . .
N1 Ni1 Cl2 170.51(13) . 2_665
N2 Ni1 Cl2 92.77(12) . 2_665
O1 Ni1 Cl2 87.15(11) . 2_665
Cl1 Ni1 Cl2 94.73(6) . 2_665
N1 Ni1 Cl2 95.71(13) . .
N2 Ni1 Cl2 171.17(11) . .
O1 Ni1 Cl2 80.74(11) . .
Cl1 Ni1 Cl2 88.49(5) . .
Cl2 Ni1 Cl2 91.73(5) 2_665 .
C1 N1 C5 118.4(5) . .
C1 N1 Ni1 127.2(4) . .
C5 N1 Ni1 114.3(3) . .
N3 Ni2 N4 79.22(17) . .
N3 Ni2 O2 87.35(18) . .
N4 Ni2 O2 92.35(16) . .
N3 Ni2 Cl5 168.20(14) . 2_777
N4 Ni2 Cl5 91.82(12) . 2_777
O2 Ni2 Cl5 85.35(13) . 2_777
N3 Ni2 Cl7 92.64(15) . .
N4 Ni2 Cl7 97.24(13) . .
O2 Ni2 Cl7 170.24(12) . .
Cl5 Ni2 Cl7 96.12(7) 2_777 .
N3 Ni2 Cl5 95.79(13) . .
N4 Ni2 Cl5 171.25(13) . .
O2 Ni2 Cl5 80.17(12) . .
Cl5 Ni2 Cl5 92.09(6) 2_777 .
Cl7 Ni2 Cl5 90.13(6) . .
C6 N2 C7 116.8(4) . .
C6 N2 Ni1 110.9(3) . .
C7 N2 Ni1 132.3(3) . .
C54 N3 C140 117.4(5) . .
C54 N3 Ni2 128.2(4) . .
C140 N3 Ni2 114.4(3) . .
Ni1 Cl2 Ni1 88.27(5) 2_665 .
C94 N4 C31 116.8(5) . .
C94 N4 Ni2 111.6(4) . .
C31 N4 Ni2 131.6(3) . .
Ni2 Cl5 Ni2 87.91(6) 2_777 .
C7 C12 C11 118.1(4) . .
C7 C12 C92 120.9(4) . .
C11 C12 C92 121.0(4) . .
N3 C140 C40 123.5(5) . .
N3 C140 C94 114.2(5) . .
C40 C140 C94 122.3(5) . .
C24 C92 C12 111.7(4) . .
C24 C92 C30 114.3(4) . .
C12 C92 C30 110.2(4) . .
C24 C92 H92 106.7 . .
C12 C92 H92 106.7 . .
C30 C92 H92 106.7 . .
N4 C94 C140 120.6(5) . .
N4 C94 H94 119.7 . .
C140 C94 H94 119.7 . .
C234 C205 C231 115.2(11) . .
C234 C205 C206 123.9(8) . .
C231 C205 C206 120.9(10) . .
C220 N6 C37 118.2(6) . .
C220 N6 Ni3 112.6(5) . .
C37 N6 Ni3 129.3(4) . .
C205 C206 C49 112.9(7) . .
C205 C206 C55 109.7(6) . .
C49 C206 C55 111.5(6) . .
C205 C206 H20A 107.5 . .
C49 C206 H20A 107.5 . .
C55 C206 H20A 107.5 . .
N2 C6 C5 120.8(5) . .
N2 C6 H6 119.6 . .
C5 C6 H6 119.6 . .
C7 C15 C9 117.5(5) . .
C7 C15 C19 120.6(4) . .
C9 C15 C19 121.9(5) . .
C21 C16 C31 117.1(5) . .
C21 C16 C32 123.2(5) . .
C31 C16 C32 119.6(5) . .
C12 C7 C15 122.6(4) . .
C12 C7 N2 120.7(4) . .
C15 C7 N2 116.6(4) . .
C35 C19 C15 112.5(4) . .
C35 C19 C42 112.6(4) . .
C15 C19 C42 113.1(4) . .
C35 C19 H19 105.9 . .
C15 C19 H19 105.9 . .
C42 C19 H19 105.9 . .
C11 C10 C9 117.7(5) . .
C11 C10 C38 122.9(5) . .
C9 C10 C38 119.4(5) . .
C16 C21 C25 122.5(5) . .
C16 C21 H21 118.7 . .
C25 C21 H21 118.7 . .
C47 C22 C25 124.2(5) . .
C47 C22 H22 117.9 . .
C25 C22 H22 117.9 . .
N1 C5 C4 123.1(5) . .
N1 C5 C6 114.9(5) . .
C4 C5 C6 122.0(5) . .
C43 C24 C29 117.5(6) . .
C43 C24 C92 119.5(5) . .
C29 C24 C92 123.0(5) . .
C22 C25 C21 116.8(5) . .
C22 C25 C39 122.3(5) . .
C21 C25 C39 120.8(5) . .
C47 C26 C36 111.0(5) . .
C47 C26 C33 112.5(5) . .
C36 C26 C33 115.0(4) . .
C47 C26 H26 105.9 . .
C36 C26 H26 105.9 . .
C33 C26 H26 105.9 . .
C15 C9 C10 121.6(5) . .
C15 C9 H9 119.2 . .
C10 C9 H9 119.2 . .
C10 C11 C12 122.4(5) . .
C10 C11 H11B 118.8 . .
C12 C11 H11B 118.8 . .
C24 C29 C74 120.2(7) . .
C24 C29 H29 119.9 . .
C74 C29 H29 119.9 . .
C69 C30 C52 120.7(6) . .
C69 C30 C92 118.8(6) . .
C52 C30 C92 120.5(5) . .
C16 C31 C47 122.7(5) . .
C16 C31 N4 118.7(5) . .
C47 C31 N4 118.6(5) . .
C16 C32 C64 113.9(5) . .
C16 C32 C65 110.0(5) . .
C64 C32 C65 113.4(5) . .
C16 C32 H32 106.3 . .
C64 C32 H32 106.3 . .
C65 C32 H32 106.3 . .
C71 C33 C58 116.8(6) . .
C71 C33 C26 124.3(6) . .
C58 C33 C26 118.9(5) . .
C85 N8 C121 118.5(6) . .
C85 N8 Ni3 114.8(4) . .
C121 N8 Ni3 126.5(5) . .
C8 C35 C60 118.7(6) . .
C8 C35 C19 123.7(5) . .
C60 C35 C19 117.6(6) . .
C97 C36 C44 115.7(6) . .
C97 C36 C26 121.7(6) . .
C44 C36 C26 122.6(5) . .
C66 C37 C55 120.0(6) . .
C66 C37 N6 120.9(5) . .
C55 C37 N6 119.1(5) . .
C10 C38 C70 112.4(5) . .
C10 C38 C95 111.8(5) . .
C70 C38 C95 108.3(6) . .
C10 C38 H38 108.0 . .
C70 C38 H38 108.0 . .
C95 C38 H38 108.0 . .
C48 C39 C25 110.2(5) . .
C48 C39 C56 110.4(5) . .
C25 C39 C56 111.0(5) . .
C48 C39 H39 108.4 . .
C25 C39 H39 108.4 . .
C56 C39 H39 108.4 . .
C140 C40 C45 117.5(5) . .
C140 C40 H40 121.2 . .
C45 C40 H40 121.2 . .
N8 C85 C34 123.4(6) . .
N8 C85 C220 114.0(6) . .
C34 C85 C220 122.6(7) . .
C72 C42 C53 119.3(7) . .
C72 C42 C19 124.5(6) . .
C53 C42 C19 116.1(6) . .
C24 C43 C118 121.6(7) . .
C24 C43 H43 119.2 . .
C118 C43 H43 119.2 . .
C36 C44 C89 121.6(6) . .
C36 C44 H44 119.2 . .
C89 C44 H44 119.2 . .
C50 C45 C40 119.9(6) . .
C50 C45 H45 120.0 . .
C40 C45 H45 120.0 . .
C22 C47 C31 116.5(5) . .
C22 C47 C26 122.9(5) . .
C31 C47 C26 120.4(5) . .
C39 C48 H48B 109.5 . .
C39 C48 H48C 109.5 . .
H48B C48 H48C 109.5 . .
C39 C48 H48A 109.5 . .
H48B C48 H48A 109.5 . .
H48C C48 H48A 109.5 . .
C90 C49 C68 120.7(7) . .
C90 C49 C206 123.7(8) . .
C68 C49 C206 115.6(7) . .
C54 C50 C45 117.8(6) . .
C54 C50 H50 121.1 . .
C45 C50 H50 121.1 . .
C66 C51 C62 121.8(6) . .
C66 C51 H51 119.1 . .
C62 C51 H51 119.1 . .
C93 C52 C30 119.8(6) . .
C93 C52 H52 120.1 . .
C30 C52 H52 120.1 . .
C42 C53 C109 119.9(8) . .
C42 C53 H53 120.0 . .
C109 C53 H53 120.0 . .
N3 C54 C50 123.8(6) . .
N3 C54 H54 118.1 . .
C50 C54 H54 118.1 . .
C59 C55 C37 119.3(6) . .
C59 C55 C206 121.9(6) . .
C37 C55 C206 118.6(6) . .
C39 C56 H56B 109.5 . .
C39 C56 H56A 109.5 . .
H56B C56 H56A 109.5 . .
C39 C56 H56C 109.5 . .
H56B C56 H56C 109.5 . .
H56A C56 H56C 109.5 . .
C76 C57 C88 121.9(8) . .
C76 C57 H57 119.1 . .
C88 C57 H57 119.1 . .
C33 C58 C88 121.6(6) . .
C33 C58 H58 119.2 . .
C88 C58 H58 119.2 . .
C55 C59 C62 121.9(6) . .
C55 C59 H59 119.1 . .
C62 C59 H59 119.1 . .
C126 C60 C35 117.5(7) . .
C126 C60 H60 121.3 . .
C35 C60 H60 121.3 . .
C65 C61 C108 122.6(8) . .
C65 C61 H61 118.7 . .
C108 C61 H61 118.7 . .
C59 C62 C51 117.7(6) . .
C59 C62 C104 121.3(6) . .
C51 C62 C104 120.9(7) . .
N1 C1 C2 122.2(6) . .
N1 C1 H1 118.9 . .
C2 C1 H1 118.9 . .
C84 C64 C111 120.4(8) . .
C84 C64 C32 117.9(7) . .
C111 C64 C32 121.7(7) . .
C100 C65 C61 117.0(7) . .
C100 C65 C32 122.1(6) . .
C61 C65 C32 120.7(6) . .
C37 C66 C51 119.3(6) . .
C37 C66 C81 118.4(6) . .
C51 C66 C81 122.0(6) . .
C122 C67 C34 119.2(7) . .
C122 C67 H67 120.4 . .
C34 C67 H67 120.4 . .
C49 C68 C87 117.2(9) . .
C49 C68 H68 121.4 . .
C87 C68 H68 121.4 . .
C30 C69 C115 119.5(7) . .
C30 C69 H69 120.2 . .
C115 C69 H69 120.2 . .
C38 C70 H70C 109.5 . .
C38 C70 H70A 109.5 . .
H70C C70 H70A 109.5 . .
C38 C70 H70B 109.5 . .
H70C C70 H70B 109.5 . .
H70A C70 H70B 109.5 . .
C33 C71 C76 121.1(7) . .
C33 C71 H71 119.5 . .
C76 C71 H71 119.5 . .
C42 C72 C117 121.4(8) . .
C42 C72 H72 119.3 . .
C117 C72 H72 119.3 . .
C75 C74 C29 119.7(7) . .
C75 C74 H74 120.2 . .
C29 C74 H74 120.2 . .
C74 C75 C118 122.0(7) . .
C74 C75 H75 119.0 . .
C118 C75 H75 119.0 . .
C57 C76 C71 120.2(7) . .
C57 C76 H76 119.9 . .
C71 C76 H76 119.9 . .
C116 C77 C91 121.4(11) . .
C116 C77 H77 119.3 . .
C91 C77 H77 119.3 . .
C80 C8 C35 121.3(7) . .
C80 C8 H8 119.4 . .
C35 C8 H8 119.4 . .
C8 C80 C103 120.5(8) . .
C8 C80 H80 119.7 . .
C103 C80 H80 119.7 . .
C105 C81 C91 114.5(6) . .
C105 C81 C66 115.4(6) . .
C91 C81 C66 108.6(6) . .
C105 C81 H81 105.8 . .
C91 C81 H81 105.8 . .
C66 C81 H81 105.8 . .
C64 C84 C142 118.2(10) . .
C64 C84 H84 120.9 . .
C142 C84 H84 120.9 . .
C85 C34 C67 118.3(7) . .
C85 C34 H34 120.8 . .
C67 C34 H34 120.8 . .
C87 C86 C101 120.7(9) . .
C87 C86 H86 119.7 . .
C101 C86 H86 119.7 . .
C86 C87 C68 122.0(9) . .
C86 C87 H87 119.0 . .
C68 C87 H87 119.0 . .
C57 C88 C58 118.3(7) . .
C57 C88 H88 120.8 . .
C58 C88 H88 120.8 . .
C98 C89 C44 119.8(8) . .
C98 C89 H89 120.1 . .
C44 C89 H89 120.1 . .
C49 C90 C101 121.2(10) . .
C49 C90 H90 119.4 . .
C101 C90 H90 119.4 . .
C127 C91 C77 117.0(9) . .
C127 C91 C81 125.0(8) . .
C77 C91 C81 117.8(9) . .
C2 C3 C4 120.6(7) . .
C2 C3 H3 119.7 . .
C4 C3 H3 119.7 . .
C120 C93 C52 119.5(7) . .
C120 C93 H93 120.3 . .
C52 C93 H93 120.3 . .
C3 C4 C5 118.0(6) . .
C3 C4 H4 121.0 . .
C5 C4 H4 121.0 . .
C38 C95 H95C 109.5 . .
C38 C95 H95A 109.5 . .
H95C C95 H95A 109.5 . .
C38 C95 H95B 109.5 . .
H95C C95 H95B 109.5 . .
H95A C95 H95B 109.5 . .
C97 C96 C98 120.1(8) . .
C97 C96 H96 119.9 . .
C98 C96 H96 119.9 . .
C96 C97 C36 123.2(7) . .
C96 C97 H97 118.4 . .
C36 C97 H97 118.4 . .
C89 C98 C96 119.7(8) . .
C89 C98 H98 120.2 . .
C96 C98 H98 120.2 . .
C105 C99 C113 121.3(11) . .
C105 C99 H99 119.4 . .
C113 C99 H99 119.4 . .
C65 C100 C112 122.6(9) . .
C65 C100 H10 118.7 . .
C112 C100 H10 118.7 . .
C86 C101 C90 118.2(10) . .
C86 C101 H10D 120.9 . .
C90 C101 H10D 120.9 . .
C126 C103 C80 119.5(8) . .
C126 C103 H10B 120.3 . .
C80 C103 H10B 120.3 . .
C62 C104 C114 111.7(7) . .
C62 C104 C129 111.3(8) . .
C114 C104 C129 109.8(8) . .
C62 C104 H10E 108.0 . .
C114 C104 H10E 108.0 . .
C129 C104 H10E 108.0 . .
C99 C105 C125 118.9(8) . .
C99 C105 C81 119.5(8) . .
C125 C105 C81 121.5(8) . .
C132 C108 C61 118.7(8) . .
C132 C108 H10A 120.7 . .
C61 C108 H10A 120.7 . .
C123 C109 C53 119.4(10) . .
C123 C109 H10C 120.3 . .
C53 C109 H10C 120.3 . .
C145 C111 C64 121.4(11) . .
C145 C111 H11 119.3 . .
C64 C111 H11 119.3 . .
C132 C112 C100 117.3(10) . .
C132 C112 H11A 121.3 . .
C100 C112 H11A 121.3 . .
C119 C113 C99 117.9(13) . .
C119 C113 H11F 121.1 . .
C99 C113 H11F 121.1 . .
C104 C114 H11H 109.5 . .
C104 C114 H11G 109.5 . .
H11H C114 H11G 109.5 . .
C104 C114 H11I 109.5 . .
H11H C114 H11I 109.5 . .
H11G C114 H11I 109.5 . .
C120 C115 C69 117.5(8) . .
C120 C115 H11C 121.2 . .
C69 C115 H11C 121.2 . .
C211 C116 C77 117.6(12) . .
C211 C116 H11J 121.2 . .
C77 C116 H11J 121.2 . .
C123 C117 C72 117.9(9) . .
C123 C117 H11D 121.0 . .
C72 C117 H11D 121.0 . .
C75 C118 C43 119.0(8) . .
C75 C118 H11E 120.5 . .
C43 C118 H11E 120.5 . .
C212 C119 C113 122.5(14) . .
C212 C119 H11K 118.7 . .
C113 C119 H11K 118.7 . .
C93 C120 C115 122.8(8) . .
C93 C120 H12 118.6 . .
C115 C120 H12 118.6 . .
N8 C121 C122 121.3(7) . .
N8 C121 H12C 119.4 . .
C122 C121 H12C 119.4 . .
C67 C122 C121 119.3(8) . .
C67 C122 H12D 120.4 . .
C121 C122 H12D 120.4 . .
C109 C123 C117 122.0(9) . .
C109 C123 H12A 119.0 . .
C117 C123 H12A 119.0 . .
C105 C125 C212 119.3(11) . .
C105 C125 H12E 120.4 . .
C212 C125 H12E 120.4 . .
C103 C126 C60 122.3(8) . .
C103 C126 H12B 118.9 . .
C60 C126 H12B 118.9 . .
C91 C127 C130 121.8(10) . .
C91 C127 H12F 119.1 . .
C130 C127 H12F 119.1 . .
C104 C129 H12H 109.5 . .
C104 C129 H12I 109.5 . .
H12H C129 H12I 109.5 . .
C104 C129 H12G 109.5 . .
H12H C129 H12G 109.5 . .
H12I C129 H12G 109.5 . .
C211 C130 C127 114.6(11) . .
C211 C130 H13A 108.6 . .
C127 C130 H13A 108.6 . .
C211 C130 H13B 108.6 . .
C127 C130 H13B 108.6 . .
H13A C130 H13B 107.6 . .
C108 C132 C112 121.7(9) . .
C108 C132 H13 119.1 . .
C112 C132 H13 119.1 . .
C3 C2 C1 117.6(7) . .
C3 C2 H2 121.2 . .
C1 C2 H2 121.2 . .
C84 C142 C207 119.7(13) . .
C84 C142 H14 120.2 . .
C207 C142 H14 120.2 . .
C207 C145 C111 119.3(14) . .
C207 C145 H14A 120.3 . .
C111 C145 H14A 120.3 . .
Ni1 O1 H1A 115.3 . .
Ni1 O1 H1B 129.2 . .
H1A O1 H1B 115.6 . .
Ni2 O2 H2A 114.4 . .
Ni2 O2 H2B 113.7 . .
H2A O2 H2B 103.2 . .
C145 C207 C142 121.0(13) . .
C145 C207 H20 119.5 . .
C142 C207 H20 119.5 . .
C116 C211 C130 127.2(13) . .
C116 C211 H21A 116.4 . .
C130 C211 H21A 116.4 . .
C119 C212 C125 120.0(13) . .
C119 C212 H21B 120.0 . .
C125 C212 H21B 120.0 . .
N6 C220 C85 120.0(7) . .
N6 C220 H22A 120.0 . .
C85 C220 H22A 120.0 . .
N8 Ni3 N6 78.4(2) . .
N8 Ni3 Cl10 171.72(18) . .
N6 Ni3 Cl10 93.36(15) . .
N8 Ni3 O3 91.5(2) . .
N6 Ni3 O3 94.12(18) . .
Cl10 Ni3 O3 88.93(12) . .
N8 Ni3 Cl10 96.59(17) . 2_776
N6 Ni3 Cl10 174.57(15) . 2_776
Cl10 Ni3 Cl10 91.67(7) . 2_776
O3 Ni3 Cl10 83.94(12) . 2_776
N8 Ni3 Cl11 89.58(17) . .
N6 Ni3 Cl11 96.09(15) . .
Cl10 Ni3 Cl11 91.45(7) . .
O3 Ni3 Cl11 169.75(13) . .
Cl10 Ni3 Cl11 85.81(7) 2_776 .
Ni3 Cl10 Ni3 88.33(7) . 2_776
Ni3 O3 H3A 116.9 . .
Ni3 O3 H3B 125.8 . .
H3A O3 H3B 117.2 . .
C234 C235 C233 111.3(13) . .
C234 C235 H23 124.4 . .
C233 C235 H23 124.4 . .
C232 C231 C205 126.1(15) . .
C232 C231 H23A 117.0 . .
C205 C231 H23A 117.0 . .
C233 C232 C231 113.8(17) . .
C233 C232 H23B 123.1 . .
C231 C232 H23B 123.1 . .
C232 C233 C235 126.7(17) . .
C232 C233 H23C 116.7 . .
C235 C233 H23C 116.7 . .
C205 C234 C235 126.9(11) . .
C205 C234 H23D 116.6 . .
C235 C234 H23D 116.6 . .

loop_
_geom_bond_atom_site_label_1
_geom_bond_atom_site_label_2
_geom_bond_distance
_geom_bond_site_symmetry_2
Ni1 N1 2.063(4) .
Ni1 N2 2.150(4) .
Ni1 O1 2.186(4) .
Ni1 Cl1 2.3631(16) .
Ni1 Cl2 2.371(2) 2_665
Ni1 Cl2 2.4773(15) .
N1 C1 1.324(7) .
N1 C5 1.345(7) .
Ni2 N3 2.053(5) .
Ni2 N4 2.114(4) .
Ni2 O2 2.233(4) .
Ni2 Cl5 2.3670(19) 2_777
Ni2 Cl7 2.3785(18) .
Ni2 Cl5 2.4288(16) .
N2 C6 1.274(6) .
N2 C7 1.446(6) .
N3 C54 1.339(7) .
N3 C140 1.355(7) .
Cl2 Ni1 2.371(2) 2_665
N4 C94 1.286(7) .
N4 C31 1.474(7) .
Cl5 Ni2 2.3670(19) 2_777
C12 C7 1.374(7) .
C12 C11 1.413(7) .
C12 C92 1.540(7) .
C140 C40 1.381(8) .
C140 C94 1.443(7) .
C92 C24 1.529(7) .
C92 C30 1.549(7) .
C92 H92 0.9800 .
C94 H94 0.9300 .
C205 C234 1.408(8) .
C205 C231 1.410(9) .
C205 C206 1.507(11) .
N6 C220 1.263(8) .
N6 C37 1.440(8) .
N6 Ni3 2.121(6) .
C206 C49 1.543(9) .
C206 C55 1.545(10) .
C206 H20A 0.9800 .
C6 C5 1.463(7) .
C6 H6 0.9300 .
C15 C7 1.405(7) .
C15 C9 1.412(7) .
C15 C19 1.517(7) .
C16 C21 1.388(7) .
C16 C31 1.395(7) .
C16 C32 1.524(8) .
C19 C35 1.498(7) .
C19 C42 1.540(7) .
C19 H19 0.9800 .
C10 C11 1.384(7) .
C10 C9 1.414(7) .
C10 C38 1.499(8) .
C21 C25 1.394(8) .
C21 H21 0.9300 .
C22 C47 1.368(7) .
C22 C25 1.386(7) .
C22 H22 0.9300 .
C5 C4 1.378(8) .
C24 C43 1.357(8) .
C24 C29 1.383(8) .
C25 C39 1.526(7) .
C26 C47 1.505(7) .
C26 C36 1.507(8) .
C26 C33 1.511(8) .
C26 H26 0.9800 .
C9 H9 0.9300 .
C11 H11B 0.9300 .
C29 C74 1.422(9) .
C29 H29 0.9300 .
C30 C69 1.346(9) .
C30 C52 1.391(8) .
C31 C47 1.401(8) .
C32 C64 1.540(8) .
C32 C65 1.541(9) .
C32 H32 0.9800 .
C33 C71 1.374(9) .
C33 C58 1.388(9) .
N8 C85 1.338(8) .
N8 C121 1.362(9) .
N8 Ni3 2.066(5) .
C35 C8 1.410(9) .
C35 C60 1.413(9) .
C36 C97 1.391(8) .
C36 C44 1.394(9) .
C37 C66 1.366(9) .
C37 C55 1.417(8) .
C38 C70 1.530(9) .
C38 C95 1.539(9) .
C38 H38 0.9800 .
C39 C48 1.506(8) .
C39 C56 1.561(8) .
C39 H39 0.9800 .
C40 C45 1.396(8) .
C40 H40 0.9300 .
C85 C34 1.369(9) .
C85 C220 1.465(9) .
C42 C72 1.366(9) .
C42 C53 1.376(10) .
C43 C118 1.377(10) .
C43 H43 0.9300 .
C44 C89 1.402(10) .
C44 H44 0.9300 .
C45 C50 1.392(9) .
C45 H45 0.9300 .
C48 H48B 0.9600 .
C48 H48C 0.9600 .
C48 H48A 0.9600 .
C49 C90 1.343(12) .
C49 C68 1.389(12) .
C50 C54 1.379(8) .
C50 H50 0.9300 .
C51 C66 1.393(9) .
C51 C62 1.398(9) .
C51 H51 0.9300 .
C52 C93 1.374(9) .
C52 H52 0.9300 .
C53 C109 1.423(11) .
C53 H53 0.9300 .
C54 H54 0.9300 .
C55 C59 1.375(9) .
C56 H56B 0.9600 .
C56 H56A 0.9600 .
C56 H56C 0.9600 .
C57 C76 1.304(11) .
C57 C88 1.375(10) .
C57 H57 0.9300 .
C58 C88 1.391(9) .
C58 H58 0.9300 .
C59 C62 1.380(9) .
C59 H59 0.9300 .
C60 C126 1.412(10) .
C60 H60 0.9300 .
C61 C65 1.381(9) .
C61 C108 1.386(11) .
C61 H61 0.9300 .
C62 C104 1.499(10) .
C1 C2 1.417(9) .
C1 H1 0.9300 .
C64 C84 1.373(11) .
C64 C111 1.398(11) .
C65 C100 1.335(10) .
C66 C81 1.542(9) .
C67 C122 1.357(11) .
C67 C34 1.422(10) .
C67 H67 0.9300 .
C68 C87 1.444(11) .
C68 H68 0.9300 .
C69 C115 1.436(11) .
C69 H69 0.9300 .
C70 H70C 0.9600 .
C70 H70A 0.9600 .
C70 H70B 0.9600 .
C71 C76 1.406(10) .
C71 H71 0.9300 .
C72 C117 1.425(11) .
C72 H72 0.9300 .
C74 C75 1.285(11) .
C74 H74 0.9300 .
C75 C118 1.375(11) .
C75 H75 0.9300 .
C76 H76 0.9300 .
C77 C116 1.390(14) .
C77 C91 1.412(11) .
C77 H77 0.9300 .
C8 C80 1.354(10) .
C8 H8 0.9300 .
C80 C103 1.386(12) .
C80 H80 0.9300 .
C81 C105 1.503(11) .
C81 C91 1.525(11) .
C81 H81 0.9800 .
C84 C142 1.403(13) .
C84 H84 0.9300 .
C34 H34 0.9300 .
C86 C87 1.319(13) .
C86 C101 1.387(14) .
C86 H86 0.9300 .
C87 H87 0.9300 .
C88 H88 0.9300 .
C89 C98 1.366(11) .
C89 H89 0.9300 .
C90 C101 1.430(11) .
C90 H90 0.9300 .
C91 C127 1.346(12) .
C3 C2 1.370(11) .
C3 C4 1.375(10) .
C3 H3 0.9300 .
C93 C120 1.350(11) .
C93 H93 0.9300 .
C4 H4 0.9300 .
C95 H95C 0.9600 .
C95 H95A 0.9600 .
C95 H95B 0.9600 .
C96 C97 1.361(10) .
C96 C98 1.372(11) .
C96 H96 0.9300 .
C97 H97 0.9300 .
C98 H98 0.9300 .
C99 C105 1.355(12) .
C99 C113 1.457(14) .
C99 H99 0.9300 .
C100 C112 1.421(13) .
C100 H10 0.9300 .
C101 H10D 0.9300 .
C103 C126 1.356(12) .
C103 H10B 0.9300 .
C104 C114 1.524(11) .
C104 C129 1.544(14) .
C104 H10E 0.9800 .
C105 C125 1.363(13) .
C108 C132 1.341(13) .
C108 H10A 0.9300 .
C109 C123 1.359(14) .
C109 H10C 0.9300 .
C111 C145 1.361(15) .
C111 H11 0.9300 .
C112 C132 1.373(14) .
C112 H11A 0.9300 .
C113 C119 1.363(17) .
C113 H11F 0.9300 .
C114 H11H 0.9600 .
C114 H11G 0.9600 .
C114 H11I 0.9600 .
C115 C120 1.363(12) .
C115 H11C 0.9300 .
C116 C211 1.241(16) .
C116 H11J 0.9300 .
C117 C123 1.366(14) .
C117 H11D 0.9300 .
C118 H11E 0.9300 .
C119 C212 1.291(17) .
C119 H11K 0.9300 .
C120 H12 0.9300 .
C121 C122 1.412(10) .
C121 H12C 0.9300 .
C122 H12D 0.9300 .
C123 H12A 0.9300 .
C125 C212 1.485(15) .
C125 H12E 0.9300 .
C126 H12B 0.9300 .
C127 C130 1.413(12) .
C127 H12F 0.9300 .
C129 H12H 0.9600 .
C129 H12I 0.9600 .
C129 H12G 0.9600 .
C130 C211 1.390(16) .
C130 H13A 0.9700 .
C130 H13B 0.9700 .
C132 H13 0.9300 .
C2 H2 0.9300 .
C142 C207 1.411(19) .
C142 H14 0.9300 .
C145 C207 1.35(2) .
C145 H14A 0.9300 .
O1 H1A 0.8401 .
O1 H1B 0.8121 .
O2 H2A 0.8401 .
O2 H2B 0.8400 .
C207 H20 0.9300 .
C211 H21A 0.9300 .
C212 H21B 0.9300 .
C220 H22A 0.9300 .
Ni3 Cl10 2.3729(18) .
Ni3 O3 2.390(6) .
Ni3 Cl10 2.425(2) 2_776
Ni3 Cl11 2.443(3) .
Cl10 Ni3 2.425(2) 2_776
O3 H3A 0.8404 .
O3 H3B 0.8400 .
C235 C234 1.413(8) .
C235 C233 1.48(2) .
C235 H23 0.9300 .
C231 C232 1.408(9) .
C231 H23A 0.9300 .
C232 C233 1.404(9) .
C232 H23B 0.9300 .
C233 H23C 0.9300 .
C234 H23D 0.9300 .

loop_
_geom_torsion_atom_site_label_1
_geom_torsion_atom_site_label_2
_geom_torsion_atom_site_label_3
_geom_torsion_atom_site_label_4
_geom_torsion
_geom_torsion_site_symmetry_1
_geom_torsion_site_symmetry_4
N2 Ni1 N1 C1 -178.9(6) . .
O1 Ni1 N1 C1 -86.6(5) . .
Cl1 Ni1 N1 C1 82.5(5) . .
Cl2 Ni1 N1 C1 -147.5(7) 2_665 .
Cl2 Ni1 N1 C1 -6.1(5) . .
N2 Ni1 N1 C5 -1.0(4) . .
O1 Ni1 N1 C5 91.3(4) . .
Cl1 Ni1 N1 C5 -99.6(4) . .
Cl2 Ni1 N1 C5 30.4(11) 2_665 .
Cl2 Ni1 N1 C5 171.8(4) . .
N1 Ni1 N2 C6 -0.3(4) . .
O1 Ni1 N2 C6 -88.1(4) . .
Cl1 Ni1 N2 C6 89.4(4) . .
Cl2 Ni1 N2 C6 -175.4(4) 2_665 .
Cl2 Ni1 N2 C6 -54.8(9) . .
N1 Ni1 N2 C7 177.5(4) . .
O1 Ni1 N2 C7 89.7(4) . .
Cl1 Ni1 N2 C7 -92.8(4) . .
Cl2 Ni1 N2 C7 2.5(4) 2_665 .
Cl2 Ni1 N2 C7 123.0(7) . .
N4 Ni2 N3 C54 178.8(5) . .
O2 Ni2 N3 C54 -88.3(5) . .
Cl5 Ni2 N3 C54 -140.1(6) 2_777 .
Cl7 Ni2 N3 C54 81.9(5) . .
Cl5 Ni2 N3 C54 -8.5(5) . .
N4 Ni2 N3 C140 0.4(4) . .
O2 Ni2 N3 C140 93.3(4) . .
Cl5 Ni2 N3 C140 41.5(9) 2_777 .
Cl7 Ni2 N3 C140 -96.5(4) . .
Cl5 Ni2 N3 C140 173.1(4) . .
N1 Ni1 Cl2 Ni1 -174.09(14) . 2_665
N2 Ni1 Cl2 Ni1 -120.6(7) . 2_665
O1 Ni1 Cl2 Ni1 -86.83(11) . 2_665
Cl1 Ni1 Cl2 Ni1 94.69(6) . 2_665
Cl2 Ni1 Cl2 Ni1 0.0 2_665 2_665
N3 Ni2 N4 C94 0.3(4) . .
O2 Ni2 N4 C94 -86.5(4) . .
Cl5 Ni2 N4 C94 -171.9(4) 2_777 .
Cl7 Ni2 N4 C94 91.6(4) . .
Cl5 Ni2 N4 C94 -55.4(10) . .
N3 Ni2 N4 C31 180.0(5) . .
O2 Ni2 N4 C31 93.1(5) . .
Cl5 Ni2 N4 C31 7.7(4) 2_777 .
Cl7 Ni2 N4 C31 -88.7(4) . .
Cl5 Ni2 N4 C31 124.2(7) . .
N3 Ni2 Cl5 Ni2 -171.20(14) . 2_777
N4 Ni2 Cl5 Ni2 -116.5(8) . 2_777
O2 Ni2 Cl5 Ni2 -84.91(13) . 2_777
Cl5 Ni2 Cl5 Ni2 0.0 2_777 2_777
Cl7 Ni2 Cl5 Ni2 96.13(7) . 2_777
C54 N3 C140 C40 2.6(8) . .
Ni2 N3 C140 C40 -178.8(4) . .
C54 N3 C140 C94 -179.5(5) . .
Ni2 N3 C140 C94 -0.9(6) . .
C7 C12 C92 C24 -148.5(5) . .
C11 C12 C92 C24 29.0(7) . .
C7 C12 C92 C30 83.4(6) . .
C11 C12 C92 C30 -99.2(5) . .
C31 N4 C94 C140 179.3(5) . .
Ni2 N4 C94 C140 -1.0(6) . .
N3 C140 C94 N4 1.3(8) . .
C40 C140 C94 N4 179.2(5) . .
C234 C205 C206 C49 86.4(10) . .
C231 C205 C206 C49 -94.3(12) . .
C234 C205 C206 C55 -38.6(11) . .
C231 C205 C206 C55 140.7(11) . .
C7 N2 C6 C5 -176.7(5) . .
Ni1 N2 C6 C5 1.5(6) . .
C11 C12 C7 C15 -0.7(7) . .
C92 C12 C7 C15 176.8(4) . .
C11 C12 C7 N2 179.4(4) . .
C92 C12 C7 N2 -3.1(7) . .
C9 C15 C7 C12 -1.3(8) . .
C19 C15 C7 C12 -179.6(5) . .
C9 C15 C7 N2 178.6(4) . .
C19 C15 C7 N2 0.2(7) . .
C6 N2 C7 C12 -93.8(6) . .
Ni1 N2 C7 C12 88.4(5) . .
C6 N2 C7 C15 86.3(6) . .
Ni1 N2 C7 C15 -91.4(5) . .
C7 C15 C19 C35 -86.8(6) . .
C9 C15 C19 C35 95.0(6) . .
C7 C15 C19 C42 144.2(5) . .
C9 C15 C19 C42 -34.1(7) . .
C31 C16 C21 C25 -2.5(8) . .
C32 C16 C21 C25 -177.5(5) . .
C1 N1 C5 C4 0.3(9) . .
Ni1 N1 C5 C4 -177.9(5) . .
C1 N1 C5 C6 -179.9(5) . .
Ni1 N1 C5 C6 1.9(6) . .
N2 C6 C5 N1 -2.4(8) . .
N2 C6 C5 C4 177.4(6) . .
C12 C92 C24 C43 55.0(7) . .
C30 C92 C24 C43 -179.1(5) . .
C12 C92 C24 C29 -123.6(6) . .
C30 C92 C24 C29 2.4(7) . .
C47 C22 C25 C21 1.0(9) . .
C47 C22 C25 C39 -179.3(5) . .
C16 C21 C25 C22 -0.3(8) . .
C16 C21 C25 C39 -179.9(5) . .
C7 C15 C9 C10 2.0(8) . .
C19 C15 C9 C10 -179.7(5) . .
C11 C10 C9 C15 -0.6(8) . .
C38 C10 C9 C15 178.7(5) . .
C9 C10 C11 C12 -1.6(8) . .
C38 C10 C11 C12 179.1(5) . .
C7 C12 C11 C10 2.3(8) . .
C92 C12 C11 C10 -175.3(5) . .
C43 C24 C29 C74 0.1(9) . .
C92 C24 C29 C74 178.7(5) . .
C24 C92 C30 C69 110.4(7) . .
C12 C92 C30 C69 -122.9(6) . .
C24 C92 C30 C52 -69.8(7) . .
C12 C92 C30 C52 56.9(7) . .
C21 C16 C31 C47 4.7(8) . .
C32 C16 C31 C47 179.9(5) . .
C21 C16 C31 N4 -177.8(5) . .
C32 C16 C31 N4 -2.6(8) . .
C94 N4 C31 C16 94.0(6) . .
Ni2 N4 C31 C16 -85.7(6) . .
C94 N4 C31 C47 -88.5(6) . .
Ni2 N4 C31 C47 91.9(6) . .
C21 C16 C32 C64 -27.0(8) . .
C31 C16 C32 C64 158.1(6) . .
C21 C16 C32 C65 101.6(6) . .
C31 C16 C32 C65 -73.3(7) . .
C47 C26 C33 C71 -112.3(6) . .
C36 C26 C33 C71 16.1(8) . .
C47 C26 C33 C58 66.7(7) . .
C36 C26 C33 C58 -164.9(5) . .
C15 C19 C35 C8 -47.3(7) . .
C42 C19 C35 C8 82.0(7) . .
C15 C19 C35 C60 130.8(5) . .
C42 C19 C35 C60 -99.9(6) . .
C47 C26 C36 C97 -138.0(6) . .
C33 C26 C36 C97 92.9(7) . .
C47 C26 C36 C44 41.6(7) . .
C33 C26 C36 C44 -87.5(7) . .
C220 N6 C37 C66 -91.9(8) . .
Ni3 N6 C37 C66 86.8(7) . .
C220 N6 C37 C55 88.8(7) . .
Ni3 N6 C37 C55 -92.6(7) . .
C11 C10 C38 C70 61.2(8) . .
C9 C10 C38 C70 -118.1(6) . .
C11 C10 C38 C95 -60.9(8) . .
C9 C10 C38 C95 119.8(6) . .
C22 C25 C39 C48 -74.0(7) . .
C21 C25 C39 C48 105.6(6) . .
C22 C25 C39 C56 48.6(7) . .
C21 C25 C39 C56 -131.7(6) . .
N3 C140 C40 C45 -3.6(9) . .
C94 C140 C40 C45 178.7(6) . .
C121 N8 C85 C34 -1.4(11) . .
Ni3 N8 C85 C34 174.3(6) . .
C121 N8 C85 C220 179.7(6) . .
Ni3 N8 C85 C220 -4.6(8) . .
C35 C19 C42 C72 -17.1(8) . .
C15 C19 C42 C72 111.9(7) . .
C35 C19 C42 C53 159.3(5) . .
C15 C19 C42 C53 -71.7(7) . .
C29 C24 C43 C118 -0.6(10) . .
C92 C24 C43 C118 -179.3(6) . .
C97 C36 C44 C89 0.0(10) . .
C26 C36 C44 C89 -179.6(6) . .
C140 C40 C45 C50 3.5(10) . .
C25 C22 C47 C31 1.0(9) . .
C25 C22 C47 C26 176.2(5) . .
C16 C31 C47 C22 -4.0(8) . .
N4 C31 C47 C22 178.5(5) . .
C16 C31 C47 C26 -179.4(5) . .
N4 C31 C47 C26 3.2(8) . .
C36 C26 C47 C22 -97.4(7) . .
C33 C26 C47 C22 33.1(8) . .
C36 C26 C47 C31 77.7(7) . .
C33 C26 C47 C31 -151.9(5) . .
C205 C206 C49 C90 -11.6(11) . .
C55 C206 C49 C90 112.5(9) . .
C205 C206 C49 C68 170.2(7) . .
C55 C206 C49 C68 -65.7(9) . .
C40 C45 C50 C54 -2.7(11) . .
C69 C30 C52 C93 -2.9(10) . .
C92 C30 C52 C93 177.3(6) . .
C72 C42 C53 C109 0.2(10) . .
C19 C42 C53 C109 -176.4(6) . .
C140 N3 C54 C50 -1.7(9) . .
Ni2 N3 C54 C50 180.0(5) . .
C45 C50 C54 N3 1.7(11) . .
C66 C37 C55 C59 0.4(10) . .
N6 C37 C55 C59 179.8(6) . .
C66 C37 C55 C206 175.6(6) . .
N6 C37 C55 C206 -5.1(9) . .
C205 C206 C55 C59 101.0(8) . .
C49 C206 C55 C59 -24.8(10) . .
C205 C206 C55 C37 -73.9(8) . .
C49 C206 C55 C37 160.2(6) . .
C71 C33 C58 C88 2.2(9) . .
C26 C33 C58 C88 -176.9(6) . .
C37 C55 C59 C62 -0.7(11) . .
C206 C55 C59 C62 -175.7(7) . .
C8 C35 C60 C126 -1.4(10) . .
C19 C35 C60 C126 -179.6(6) . .
C55 C59 C62 C51 -0.3(11) . .
C55 C59 C62 C104 177.0(7) . .
C66 C51 C62 C59 1.7(10) . .
C66 C51 C62 C104 -175.6(7) . .
C5 N1 C1 C2 -1.1(10) . .
Ni1 N1 C1 C2 176.8(6) . .
C16 C32 C64 C84 -81.0(8) . .
C65 C32 C64 C84 152.2(6) . .
C16 C32 C64 C111 98.5(7) . .
C65 C32 C64 C111 -28.3(9) . .
C108 C61 C65 C100 -1.5(12) . .
C108 C61 C65 C32 -176.7(7) . .
C16 C32 C65 C100 -40.5(9) . .
C64 C32 C65 C100 88.3(8) . .
C16 C32 C65 C61 134.4(6) . .
C64 C32 C65 C61 -96.8(7) . .
C55 C37 C66 C51 0.9(10) . .
N6 C37 C66 C51 -178.5(6) . .
C55 C37 C66 C81 -172.8(6) . .
N6 C37 C66 C81 7.8(9) . .
C62 C51 C66 C37 -1.9(10) . .
C62 C51 C66 C81 171.5(6) . .
C90 C49 C68 C87 2.2(12) . .
C206 C49 C68 C87 -179.5(7) . .
C52 C30 C69 C115 -0.9(12) . .
C92 C30 C69 C115 178.9(8) . .
C58 C33 C71 C76 0.5(10) . .
C26 C33 C71 C76 179.5(6) . .
C53 C42 C72 C117 0.0(10) . .
C19 C42 C72 C117 176.2(6) . .
C24 C29 C74 C75 -0.5(10) . .
C29 C74 C75 C118 1.4(12) . .
C88 C57 C76 C71 1.6(12) . .
C33 C71 C76 C57 -2.4(12) . .
C60 C35 C8 C80 2.2(11) . .
C19 C35 C8 C80 -179.7(7) . .
C35 C8 C80 C103 0.7(13) . .
C37 C66 C81 C105 -153.8(7) . .
C51 C66 C81 C105 32.7(10) . .
C37 C66 C81 C91 76.1(8) . .
C51 C66 C81 C91 -97.4(8) . .
C111 C64 C84 C142 -0.8(12) . .
C32 C64 C84 C142 178.7(7) . .
N8 C85 C34 C67 -0.2(12) . .
C220 C85 C34 C67 178.6(7) . .
C122 C67 C34 C85 1.3(13) . .
C101 C86 C87 C68 0.2(14) . .
C49 C68 C87 C86 -2.5(12) . .
C76 C57 C88 C58 1.1(12) . .
C33 C58 C88 C57 -3.1(10) . .
C36 C44 C89 C98 -0.3(12) . .
C68 C49 C90 C101 0.2(14) . .
C206 C49 C90 C101 -177.9(8) . .
C116 C77 C91 C127 0.2(13) . .
C116 C77 C91 C81 174.6(8) . .
C105 C81 C91 C127 -89.5(10) . .
C66 C81 C91 C127 41.1(10) . .
C105 C81 C91 C77 96.6(9) . .
C66 C81 C91 C77 -132.7(7) . .
C30 C52 C93 C120 2.6(12) . .
C2 C3 C4 C5 -3.7(13) . .
N1 C5 C4 C3 2.1(11) . .
C6 C5 C4 C3 -177.7(7) . .
C98 C96 C97 C36 0.6(12) . .
C44 C36 C97 C96 -0.2(10) . .
C26 C36 C97 C96 179.5(6) . .
C44 C89 C98 C96 0.8(12) . .
C97 C96 C98 C89 -0.9(12) . .
C61 C65 C100 C112 0.3(14) . .
C32 C65 C100 C112 175.4(9) . .
C87 C86 C101 C90 2.2(14) . .
C49 C90 C101 C86 -2.4(15) . .
C8 C80 C103 C126 -4.4(13) . .
C59 C62 C104 C114 59.3(11) . .
C51 C62 C104 C114 -123.5(8) . .
C59 C62 C104 C129 -63.7(10) . .
C51 C62 C104 C129 113.5(9) . .
C113 C99 C105 C125 -2.1(14) . .
C113 C99 C105 C81 175.7(8) . .
C91 C81 C105 C99 -159.1(8) . .
C66 C81 C105 C99 73.7(10) . .
C91 C81 C105 C125 18.7(12) . .
C66 C81 C105 C125 -108.5(9) . .
C65 C61 C108 C132 1.9(14) . .
C42 C53 C109 C123 -1.8(11) . .
C84 C64 C111 C145 1.0(13) . .
C32 C64 C111 C145 -178.5(8) . .
C65 C100 C112 C132 0.5(18) . .
C105 C99 C113 C119 3.2(15) . .
C30 C69 C115 C120 4.9(16) . .
C91 C77 C116 C211 4.3(18) . .
C42 C72 C117 C123 1.6(12) . .
C74 C75 C118 C43 -2.0(12) . .
C24 C43 C118 C75 1.5(12) . .
C99 C113 C119 C212 -3.8(19) . .
C52 C93 C120 C115 1.8(16) . .
C69 C115 C120 C93 -5.4(18) . .
C85 N8 C121 C122 1.9(12) . .
Ni3 N8 C121 C122 -173.2(6) . .
C34 C67 C122 C121 -0.8(14) . .
N8 C121 C122 C67 -0.8(14) . .
C53 C109 C123 C117 3.5(14) . .
C72 C117 C123 C109 -3.3(14) . .
C99 C105 C125 C212 1.5(15) . .
C81 C105 C125 C212 -176.4(9) . .
C80 C103 C126 C60 5.2(14) . .
C35 C60 C126 C103 -2.4(12) . .
C77 C91 C127 C130 -2.1(12) . .
C81 C91 C127 C130 -176.1(8) . .
C91 C127 C130 C211 -0.2(14) . .
C61 C108 C132 C112 -1.1(16) . .
C100 C112 C132 C108 -0.1(18) . .
C4 C3 C2 C1 2.9(15) . .
N1 C1 C2 C3 -0.5(13) . .
C64 C84 C142 C207 1.2(14) . .
C64 C111 C145 C207 -1.6(18) . .
C111 C145 C207 C142 2(2) . .
C84 C142 C207 C145 -1.8(19) . .
C77 C116 C211 C130 -7(2) . .
C127 C130 C211 C116 5(2) . .
C113 C119 C212 C125 3(2) . .
C105 C125 C212 C119 -2.0(18) . .
C37 N6 C220 C85 -179.8(6) . .
Ni3 N6 C220 C85 1.3(8) . .
N8 C85 C220 N6 2.2(9) . .
C34 C85 C220 N6 -176.7(7) . .
C85 N8 Ni3 N6 4.1(5) . .
C121 N8 Ni3 N6 179.4(7) . .
C85 N8 Ni3 Cl10 5.0(15) . .
C121 N8 Ni3 Cl10 -179.7(9) . .
C85 N8 Ni3 O3 98.0(5) . .
C121 N8 Ni3 O3 -86.7(6) . .
C85 N8 Ni3 Cl10 -178.0(5) . 2_776
C121 N8 Ni3 Cl10 -2.6(6) . 2_776
C85 N8 Ni3 Cl11 -92.2(5) . .
C121 N8 Ni3 Cl11 83.1(6) . .
C220 N6 Ni3 N8 -2.9(4) . .
C37 N6 Ni3 N8 178.5(5) . .
C220 N6 Ni3 Cl10 177.3(4) . .
C37 N6 Ni3 Cl10 -1.4(5) . .
C220 N6 Ni3 O3 -93.6(4) . .
C37 N6 Ni3 O3 87.8(5) . .
C220 N6 Ni3 Cl10 -24.8(19) . 2_776
C37 N6 Ni3 Cl10 156.5(13) . 2_776
C220 N6 Ni3 Cl11 85.5(4) . .
C37 N6 Ni3 Cl11 -93.2(5) . .
N8 Ni3 Cl10 Ni3 177.1(12) . 2_776
N6 Ni3 Cl10 Ni3 177.96(15) . 2_776
O3 Ni3 Cl10 Ni3 83.90(12) . 2_776
Cl10 Ni3 Cl10 Ni3 0.0 2_776 2_776
Cl11 Ni3 Cl10 Ni3 -85.85(7) . 2_776
C234 C205 C231 C232 0(2) . .
C206 C205 C231 C232 -179.5(14) . .
C205 C231 C232 C233 3(3) . .
C231 C232 C233 C235 -5(3) . .
C234 C235 C233 C232 3(2) . .
C231 C205 C234 C235 -2.0(17) . .
C206 C205 C234 C235 177.4(10) . .
C233 C235 C234 C205 0.7(18) . .

loop_
_platon_squeeze_void_nr
_platon_squeeze_void_average_x
_platon_squeeze_void_average_y
_platon_squeeze_void_average_z
_platon_squeeze_void_volume
_platon_squeeze_void_count_electrons
1 -0.140 0.468 0.500 1776.4 599.7
2 0.188 0.147 0.834 138.7 43.8
3 0.465 0.934 0.851 12.0 1.7
4 0.535 0.066 0.149 12.0 5.7
5 0.812 0.853 0.166 138.7 47.2
